data_7049235
loop_
_publ_author_name
'Zhu, Qiang-Yu'
'Zhou, Li-Peng'
'Sun, Qing-Fu'

_publ_section_title
;
 Strongly luminescent 5d/4f heterometal-organic macrocycles with open
 metal sites: post-assembly modification and sensing.
;
_journal_issue 14
_journal_name_full 'Dalton transactions (Cambridge, England : 2003)'
_journal_page_first 4479
_journal_page_last 4483
_journal_paper_doi 10.1039/c9dt00710e
_journal_volume 48
_journal_year 2019
_chemical_formula_sum 'C104 H136 Cl6 La2 N16 O34 Pt2'
_chemical_formula_weight 3034.98
_space_group_crystal_system triclinic
_space_group_IT_number 2
_space_group_name_Hall '-P 1'
_space_group_name_H-M_alt 'P -1'
_symmetry_space_group_name_Hall '-P 1'
_symmetry_space_group_name_H-M 'P -1'
_atom_sites_solution_hydrogens geom
_audit_creation_method SHELXL-2016/6
_audit_update_record
;
2018-11-24 deposited with the CCDC.    2019-03-04 downloaded from the CCDC.
;
_cell_angle_alpha 73.946(3)
_cell_angle_beta 71.033(3)
_cell_angle_gamma 88.863(3)
_cell_formula_units_Z 1
_cell_length_a 14.1633(9)
_cell_length_b 15.5448(10)
_cell_length_c 18.1762(12)
_cell_measurement_reflns_used 9980
_cell_measurement_temperature 100(2)
_cell_measurement_theta_max 24.76
_cell_measurement_theta_min 2.26
_cell_volume 3626.1(4)
_computing_cell_refinement 'Bruker SAINT'
_computing_data_collection 'Bruker APEX2'
_computing_data_reduction 'Bruker SAINT'
_computing_molecular_graphics 'Bruker SHELXTL'
_computing_publication_material 'Bruker SHELXTL'
_computing_structure_refinement 'SHELXL-2016/6 (Sheldrick, 2016)'
_computing_structure_solution 'SHELXS-97 (Sheldrick 2008)'
_diffrn_ambient_temperature 100(2)
_diffrn_measured_fraction_theta_full 0.997
_diffrn_measured_fraction_theta_max 0.997
_diffrn_measurement_device_type 'Bruker APEX-II CCD'
_diffrn_measurement_method '\f and \w scans'
_diffrn_radiation_type MoK\a
_diffrn_radiation_wavelength 0.71073
_diffrn_reflns_av_R_equivalents 0.0903
_diffrn_reflns_av_unetI/netI 0.0511
_diffrn_reflns_Laue_measured_fraction_full 0.997
_diffrn_reflns_Laue_measured_fraction_max 0.997
_diffrn_reflns_limit_h_max 16
_diffrn_reflns_limit_h_min -16
_diffrn_reflns_limit_k_max 18
_diffrn_reflns_limit_k_min -18
_diffrn_reflns_limit_l_max 21
_diffrn_reflns_limit_l_min -21
_diffrn_reflns_number 93911
_diffrn_reflns_point_group_measured_fraction_full 0.997
_diffrn_reflns_point_group_measured_fraction_max 0.997
_diffrn_reflns_theta_full 24.782
_diffrn_reflns_theta_max 24.782
_diffrn_reflns_theta_min 2.386
_exptl_absorpt_coefficient_mu 2.680
_exptl_absorpt_correction_type none
_exptl_crystal_colour green
_exptl_crystal_density_diffrn 1.390
_exptl_crystal_description block
_exptl_crystal_F_000 1516
_exptl_crystal_size_max 0.1
_exptl_crystal_size_mid 0.08
_exptl_crystal_size_min 0.07
_refine_diff_density_max 1.504
_refine_diff_density_min -1.133
_refine_diff_density_rms 0.116
_refine_ls_extinction_method none
_refine_ls_goodness_of_fit_ref 1.079
_refine_ls_hydrogen_treatment constr
_refine_ls_matrix_type full
_refine_ls_number_parameters 753
_refine_ls_number_reflns 12437
_refine_ls_number_restraints 4
_refine_ls_restrained_S_all 1.079
_refine_ls_R_factor_all 0.0703
_refine_ls_R_factor_gt 0.0514
_refine_ls_shift/su_max 0.001
_refine_ls_shift/su_mean 0.000
_refine_ls_structure_factor_coef Fsqd
_refine_ls_weighting_details 'w=1/[\s^2^(Fo^2^)+(0.0756P)^2^+2.8010P] where P=(Fo^2^+2Fc^2^)/3'
_refine_ls_weighting_scheme calc
_refine_ls_wR_factor_gt 0.1301
_refine_ls_wR_factor_ref 0.1402
_reflns_Friedel_coverage 0.000
_reflns_number_gt 9308
_reflns_number_total 12437
_reflns_threshold_expression 'I > 2\s(I)'
_cod_data_source_file c9dt00710e2.cif
_cod_data_source_block mo_156_11_0m_a_sq_d
_cod_depositor_comments 'Adding full bibliography for 7049235--7049237.cif.'
_cod_database_code 7049235
_shelx_shelxl_version_number 2016/6
_shelx_space_group_comment
;
The symmetry employed for this shelxl refinement is uniquely defined
by the following loop, which should always be used as a source of
symmetry information in preference to the above space-group names.
They are only intended as comments.
;

loop_
_space_group_symop_operation_xyz
'x, y, z'
'-x, -y, -z'

loop_
_atom_site_label
_atom_site_type_symbol
_atom_site_fract_x
_atom_site_fract_y
_atom_site_fract_z
_atom_site_U_iso_or_equiv
_atom_site_adp_type
_atom_site_occupancy
_atom_site_site_symmetry_order
_atom_site_calc_flag
_atom_site_refinement_flags_posn
_atom_site_refinement_flags_adp
N1_1 N 0.4782(4) 0.6372(4) 0.0277(3) 0.0463(15) Uani 1 1 d . .
C2_1 C 0.4416(6) 0.7101(6) -0.0065(5) 0.056(2) Uani 1 1 d . .
H2_1 H 0.374684 0.721042 0.020200 0.067 Uiso 1 1 calc R U
C3_1 C 0.4944(5) 0.7705(6) -0.0781(5) 0.060(2) Uani 1 1 d . .
H3_1 H 0.463818 0.821779 -0.099755 0.072 Uiso 1 1 calc R U
C4_1 C 0.5929(6) 0.7580(6) -0.1200(4) 0.055(2) Uani 1 1 d . .
C5_1 C 0.6529(7) 0.8248(7) -0.1982(6) 0.081(3) Uani 1 1 d . .
C6_1 C 0.7574(8) 0.7996(8) -0.2344(7) 0.105(4) Uani 1 1 d . .
H6A_1 H 0.754431 0.739398 -0.241043 0.157 Uiso 1 1 calc R U
H6AB_1 H 0.795786 0.800164 -0.198333 0.157 Uiso 1 1 calc R U
H6AC_1 H 0.790064 0.842927 -0.287472 0.157 Uiso 1 1 calc R U
C7_1 C 0.6016(9) 0.8253(8) -0.2605(6) 0.109(4) Uani 1 1 d . .
H7A_1 H 0.638087 0.869298 -0.312174 0.163 Uiso 1 1 calc R U
H7AB_1 H 0.532546 0.841483 -0.240727 0.163 Uiso 1 1 calc R U
H7AC_1 H 0.601303 0.765511 -0.268431 0.163 Uiso 1 1 calc R U
C8_1 C 0.6550(14) 0.9137(9) -0.1829(10) 0.231(13) Uani 1 1 d . .
H8A_1 H 0.697299 0.913231 -0.149487 0.347 Uiso 1 1 calc R U
H8AB_1 H 0.586875 0.926024 -0.154346 0.347 Uiso 1 1 calc R U
H8AC_1 H 0.682352 0.960352 -0.234725 0.347 Uiso 1 1 calc R U
C9_1 C 0.6307(5) 0.6810(5) -0.0841(4) 0.0495(19) Uani 1 1 d . .
H9_1 H 0.697920 0.669626 -0.109473 0.059 Uiso 1 1 calc R U
C10_1 C 0.5731(5) 0.6195(5) -0.0118(4) 0.0414(16) Uani 1 1 d . .
C11_1 C 0.6094(5) 0.5381(5) 0.0300(4) 0.0431(17) Uani 1 1 d . .
C12_1 C 0.7038(5) 0.5080(5) 0.0000(4) 0.0461(17) Uani 1 1 d . .
H12_1 H 0.748795 0.541155 -0.051293 0.055 Uiso 1 1 calc R U
C13_1 C 0.7325(5) 0.4311(5) 0.0437(4) 0.0470(19) Uani 1 1 d . .
C14_1 C 0.8357(5) 0.3969(6) 0.0157(5) 0.0537(19) Uani 1 1 d . .
C15_1 C 0.9027(5) 0.4584(6) -0.0671(5) 0.061(2) Uani 1 1 d . .
H15A_1 H 0.969788 0.436683 -0.081242 0.092 Uiso 1 1 calc R U
H15B_1 H 0.907202 0.519880 -0.063542 0.092 Uiso 1 1 calc R U
H15C_1 H 0.873408 0.457668 -0.108926 0.092 Uiso 1 1 calc R U
C16_1 C 0.8846(6) 0.3989(9) 0.0793(6) 0.093(3) Uani 1 1 d . .
H16A_1 H 0.845538 0.357631 0.131836 0.139 Uiso 1 1 calc R U
H16B_1 H 0.886482 0.459906 0.084356 0.139 Uiso 1 1 calc R U
H16C_1 H 0.952993 0.380302 0.062355 0.139 Uiso 1 1 calc R U
C17_1 C 0.8297(6) 0.3031(5) 0.0104(5) 0.054(2) Uani 1 1 d . .
H17A_1 H 0.802493 0.302273 -0.032615 0.081 Uiso 1 1 calc R U
H17B_1 H 0.785922 0.264255 0.062338 0.081 Uiso 1 1 calc R U
H17C_1 H 0.896839 0.281183 -0.002205 0.081 Uiso 1 1 calc R U
C18_1 C 0.6617(5) 0.3820(5) 0.1162(5) 0.0531(19) Uani 1 1 d . .
H18_1 H 0.677162 0.326697 0.146580 0.064 Uiso 1 1 calc R U
C19_1 C 0.5679(5) 0.4141(5) 0.1441(5) 0.0499(19) Uani 1 1 d . .
H19_1 H 0.521532 0.381054 0.194786 0.060 Uiso 1 1 calc R U
N20_1 N 0.5411(4) 0.4900(4) 0.1020(3) 0.0410(13) Uani 1 1 d . .
C21_1 C 0.2863(5) 0.6065(5) 0.1662(4) 0.0417(16) Uani 1 1 d . .
C22_1 C 0.2102(5) 0.6441(5) 0.1845(4) 0.0480(18) Uani 1 1 d . .
C23_1 C 0.1221(5) 0.6918(5) 0.1964(4) 0.0435(16) Uani 1 1 d . .
C24_1 C 0.1287(5) 0.7847(5) 0.1678(4) 0.0455(17) Uani 1 1 d . .
H24_1 H 0.192073 0.817762 0.141548 0.055 Uiso 1 1 calc R U
C25_1 C 0.0413(6) 0.8285(5) 0.1781(4) 0.0459(17) Uani 1 1 d . .
N26_1 N -0.0498(4) 0.7858(4) 0.2179(3) 0.0444(14) Uani 1 1 d . .
C27_1 C 0.0269(5) 0.6459(5) 0.2360(4) 0.0397(16) Uani 1 1 d . .
H27_1 H 0.019445 0.582207 0.255304 0.048 Uiso 1 1 calc R U
C28_1 C -0.0553(5) 0.6956(4) 0.2461(3) 0.0405(16) Uani 1 1 d . .
C29_1 C -0.1621(5) 0.6575(5) 0.2964(4) 0.0454(17) Uani 1 1 d . .
O30_1 O -0.2141(4) 0.7061(3) 0.3370(3) 0.0538(13) Uani 1 1 d . .
N31_1 N -0.1971(4) 0.5772(4) 0.3022(4) 0.0530(16) Uani 1 1 d D .
C32_1 C -0.1525(6) 0.5228(5) 0.2466(5) 0.055(2) Uani 1 1 d D .
H32A_1 H -0.092932 0.557535 0.202874 0.066 Uiso 1 1 calc R U
H32B_1 H -0.201484 0.512108 0.221152 0.066 Uiso 1 1 calc R U
C33_1 C -0.1224(6) 0.4354(5) 0.2861(5) 0.065(2) Uani 1 1 d D .
H33A_1 H -0.090474 0.404434 0.245153 0.097 Uiso 1 1 calc R U
H33B_1 H -0.181645 0.398565 0.326770 0.097 Uiso 1 1 calc R U
H33C_1 H -0.074935 0.445080 0.312622 0.097 Uiso 1 1 calc R U
C34_1 C -0.3004(6) 0.5466(7) 0.3563(6) 0.083(3) Uani 1 1 d D .
H34A_1 H -0.343568 0.596672 0.347470 0.099 Uiso 1 1 calc R U
H34B_1 H -0.324374 0.497062 0.340813 0.099 Uiso 1 1 calc R U
C35_1 C -0.3123(14) 0.5163(15) 0.4410(11) 0.226(11) Uani 1 1 d D .
H35A_1 H -0.292799 0.454560 0.454478 0.339 Uiso 1 1 calc R U
H35B_1 H -0.382444 0.518193 0.473109 0.339 Uiso 1 1 calc R U
H35C_1 H -0.269713 0.555379 0.453316 0.339 Uiso 1 1 calc R U
C36_1 C 0.0375(6) 0.9307(5) 0.1554(5) 0.055(2) Uani 1 1 d . .
O37_1 O -0.0335(4) 0.9593(3) 0.2018(3) 0.0639(16) Uani 1 1 d . .
N38_1 N 0.1058(5) 0.9844(4) 0.0909(4) 0.0622(19) Uani 1 1 d D .
C39_1 C 0.1773(6) 0.9588(6) 0.0240(5) 0.071(3) Uani 1 1 d D .
H39A_1 H 0.170042 0.994727 -0.027833 0.085 Uiso 1 1 calc R U
H39B_1 H 0.162804 0.894717 0.030024 0.085 Uiso 1 1 calc R U
C40_1 C 0.2853(7) 0.9736(7) 0.0215(6) 0.081(3) Uani 1 1 d D .
H40A_1 H 0.331451 0.953133 -0.022532 0.122 Uiso 1 1 calc R U
H40B_1 H 0.292210 0.939548 0.073329 0.122 Uiso 1 1 calc R U
H40C_1 H 0.301320 1.037671 0.011942 0.122 Uiso 1 1 calc R U
C42_1 C 0.0253(8) 1.1138(7) 0.0344(8) 0.106(4) Uani 1 1 d D .
H42A_1 H 0.026320 1.179381 0.020636 0.159 Uiso 1 1 calc R U
H42B_1 H -0.042303 1.087556 0.069082 0.159 Uiso 1 1 calc R U
H42C_1 H 0.044412 1.095175 -0.015437 0.159 Uiso 1 1 calc R U
C41_1 C 0.0975(7) 1.0820(5) 0.0786(7) 0.085(3) Uani 1 1 d D .
H41A_1 H 0.164047 1.114507 0.046945 0.102 Uiso 1 1 calc R U
H41B_1 H 0.074274 1.094710 0.131886 0.102 Uiso 1 1 calc R U
C43_1 C 0.3561(5) 0.4544(5) 0.2425(4) 0.0420(16) Uani 1 1 d . .
C44_1 C 0.3271(5) 0.3983(5) 0.3081(4) 0.0461(17) Uani 1 1 d . .
C45_1 C 0.2989(5) 0.3309(4) 0.3840(4) 0.0418(16) Uani 1 1 d . .
C46_1 C 0.1984(5) 0.2973(5) 0.4253(4) 0.0418(16) Uani 1 1 d . .
H46_1 H 0.147475 0.316932 0.402328 0.050 Uiso 1 1 calc R U
C47_1 C 0.1763(5) 0.2345(4) 0.5007(4) 0.0388(16) Uani 1 1 d . .
N48_1 N 0.2451(4) 0.2023(4) 0.5352(3) 0.0399(13) Uani 1 1 d . .
C49_1 C 0.3425(5) 0.2307(5) 0.4934(4) 0.0435(17) Uani 1 1 d . .
C50_1 C 0.3705(5) 0.2952(5) 0.4202(4) 0.0412(16) Uani 1 1 d . .
H50_1 H 0.439036 0.316086 0.393404 0.049 Uiso 1 1 calc R U
C51_1 C 0.4078(5) 0.1916(5) 0.5404(5) 0.0471(17) Uani 1 1 d . .
O52_1 O 0.3710(4) 0.1709(3) 0.6165(3) 0.0541(13) Uani 1 1 d . .
N53_1 N 0.5028(4) 0.1770(4) 0.5051(4) 0.0512(15) Uani 1 1 d . .
C54_1 C 0.5497(5) 0.1796(5) 0.4200(5) 0.055(2) Uani 1 1 d . .
H54A_1 H 0.497136 0.183950 0.394523 0.066 Uiso 1 1 calc R U
H54B_1 H 0.580870 0.122395 0.417585 0.066 Uiso 1 1 calc R U
C55_1 C 0.6306(6) 0.2585(6) 0.3701(6) 0.079(3) Uani 1 1 d . .
H55A_1 H 0.659000 0.255635 0.314022 0.118 Uiso 1 1 calc R U
H55B_1 H 0.683883 0.254172 0.394153 0.118 Uiso 1 1 calc R U
H55C_1 H 0.600159 0.315594 0.370548 0.118 Uiso 1 1 calc R U
C56_1 C 0.5641(7) 0.1430(7) 0.5577(7) 0.083(3) Uani 1 1 d . .
H56A_1 H 0.545169 0.170057 0.603350 0.099 Uiso 1 1 calc R U
H56B_1 H 0.635697 0.160847 0.526123 0.099 Uiso 1 1 calc R U
C57_1 C 0.5485(12) 0.0407(10) 0.5911(11) 0.165(7) Uani 1 1 d . .
H57A_1 H 0.553134 0.014566 0.546869 0.248 Uiso 1 1 calc R U
H57B_1 H 0.482170 0.023748 0.632666 0.248 Uiso 1 1 calc R U
H57C_1 H 0.600073 0.018207 0.615129 0.248 Uiso 1 1 calc R U
C58_1 C 0.0720(5) 0.1983(5) 0.5580(4) 0.0421(17) Uani 1 1 d . .
O59_1 O 0.0580(3) 0.1860(3) 0.6311(3) 0.0467(12) Uani 1 1 d . .
N60_1 N -0.0008(4) 0.1792(4) 0.5324(4) 0.0481(15) Uani 1 1 d . .
C61_1 C 0.0129(6) 0.1737(5) 0.4501(5) 0.057(2) Uani 1 1 d . .
H61A_1 H -0.017102 0.114966 0.453833 0.068 Uiso 1 1 calc R U
H61B_1 H 0.085353 0.177158 0.419577 0.068 Uiso 1 1 calc R U
C62_1 C -0.0355(7) 0.2492(7) 0.4040(6) 0.086(3) Uani 1 1 d . .
H62A_1 H -0.034451 0.237897 0.353319 0.129 Uiso 1 1 calc R U
H62B_1 H 0.001856 0.306716 0.391647 0.129 Uiso 1 1 calc R U
H62C_1 H -0.104984 0.251326 0.437578 0.129 Uiso 1 1 calc R U
C63_1 C -0.0998(6) 0.1470(6) 0.5939(6) 0.072(3) Uani 1 1 d . .
H63A_1 H -0.114102 0.181564 0.634065 0.087 Uiso 1 1 calc R U
H63B_1 H -0.151508 0.158041 0.567244 0.087 Uiso 1 1 calc R U
C64_1 C -0.1060(7) 0.0512(6) 0.6361(6) 0.091(3) Uani 1 1 d . .
H64A_1 H -0.174016 0.032136 0.674345 0.136 Uiso 1 1 calc R U
H64B_1 H -0.058279 0.040479 0.665888 0.136 Uiso 1 1 calc R U
H64C_1 H -0.089891 0.016720 0.596458 0.136 Uiso 1 1 calc R U
Pt65_1 Pt 0.40849(2) 0.54533(2) 0.13909(2) 0.04275(11) Uani 1 1 d . .
La66_1 La 0.18958(3) 0.12779(3) 0.69383(2) 0.04997(14) Uani 1 1 d . .
Cl1_2 Cl 0.2270(2) 0.31149(18) 0.92064(16) 0.0857(8) Uani 1 1 d . .
O2_2 O 0.1614(8) 0.3340(8) 0.9853(6) 0.188(6) Uani 1 1 d . .
O3_2 O 0.2828(8) 0.2385(7) 0.9508(7) 0.160(5) Uani 1 1 d . .
O4_2 O 0.3002(5) 0.3830(5) 0.8674(4) 0.091(2) Uani 1 1 d . .
O5_2 O 0.1771(5) 0.2804(4) 0.8767(4) 0.084(2) Uani 1 1 d . .
Cl6_2 Cl 0.21193(17) -0.01309(15) 0.56356(17) 0.0724(6) Uani 1 1 d . .
O7_2 O 0.2050(5) -0.1074(4) 0.5774(5) 0.090(2) Uani 1 1 d . .
O8_2 O 0.1396(6) 0.0095(4) 0.6322(4) 0.091(2) Uani 1 1 d . .
O9_2 O 0.1895(6) 0.0300(5) 0.4926(4) 0.090(2) Uani 1 1 d . .
O10_2 O 0.3075(6) 0.0192(4) 0.5579(7) 0.125(4) Uani 1 1 d . .
Cl11_2 Cl 0.3032(2) -0.0786(2) 0.7927(2) 0.1124(12) Uani 1 1 d . .
O12_2 O 0.2624(9) -0.0156(5) 0.7493(6) 0.142(4) Uani 1 1 d . .
O13_2 O 0.268(2) -0.1010(10) 0.8689(8) 0.350(15) Uani 1 1 d . .
O14_2 O 0.3434(13) -0.1444(9) 0.7731(11) 0.245(8) Uani 1 1 d . .
O15_2 O 0.3753(14) -0.0132(16) 0.790(2) 0.57(3) Uani 1 1 d . .
O2_3 O 0.2492(6) 0.1448(5) 0.8061(4) 0.097(2) Uani 1 1 d . .

loop_
_atom_site_aniso_label
_atom_site_aniso_U_11
_atom_site_aniso_U_22
_atom_site_aniso_U_33
_atom_site_aniso_U_23
_atom_site_aniso_U_13
_atom_site_aniso_U_12
N1_1 0.031(3) 0.066(4) 0.041(3) -0.022(3) -0.004(3) 0.000(3)
C2_1 0.038(4) 0.067(5) 0.052(5) -0.007(4) -0.009(4) 0.005(4)
C3_1 0.040(4) 0.084(6) 0.044(4) -0.007(4) -0.009(3) -0.003(4)
C4_1 0.050(4) 0.072(5) 0.036(4) -0.009(4) -0.010(3) -0.009(4)
C5_1 0.070(6) 0.076(6) 0.062(6) 0.002(5) 0.009(5) -0.015(5)
C6_1 0.093(8) 0.091(8) 0.085(8) -0.014(6) 0.023(6) -0.026(6)
C7_1 0.127(10) 0.105(9) 0.054(6) 0.003(6) 0.000(6) 0.035(7)
C8_1 0.26(2) 0.104(10) 0.202(17) -0.094(11) 0.144(15) -0.111(13)
C9_1 0.032(4) 0.072(5) 0.037(4) -0.018(4) 0.002(3) -0.012(3)
C10_1 0.031(3) 0.062(5) 0.029(3) -0.016(3) -0.003(3) 0.000(3)
C11_1 0.036(4) 0.058(4) 0.034(4) -0.026(3) 0.002(3) -0.012(3)
C12_1 0.035(4) 0.056(5) 0.046(4) -0.023(4) -0.003(3) -0.003(3)
C13_1 0.034(4) 0.055(4) 0.050(4) -0.033(4) 0.004(3) -0.006(3)
C14_1 0.043(4) 0.066(5) 0.052(4) -0.029(4) -0.005(3) 0.005(4)
C15_1 0.039(4) 0.066(5) 0.066(5) -0.028(4) 0.008(4) 0.006(4)
C16_1 0.043(5) 0.159(11) 0.082(7) -0.054(7) -0.011(5) 0.016(6)
C17_1 0.049(4) 0.058(5) 0.047(4) -0.011(4) -0.009(4) 0.018(4)
C18_1 0.043(4) 0.049(4) 0.063(5) -0.022(4) -0.006(4) 0.006(3)
C19_1 0.041(4) 0.053(5) 0.047(4) -0.025(4) 0.005(3) 0.003(3)
N20_1 0.040(3) 0.045(3) 0.033(3) -0.015(3) -0.003(2) 0.000(3)
C21_1 0.044(4) 0.047(4) 0.025(3) -0.004(3) -0.003(3) -0.004(3)
C22_1 0.040(4) 0.055(4) 0.034(4) 0.000(3) -0.004(3) 0.003(3)
C23_1 0.042(4) 0.050(4) 0.031(3) -0.011(3) -0.004(3) 0.009(3)
C24_1 0.047(4) 0.049(4) 0.032(4) -0.013(3) -0.002(3) 0.007(3)
C25_1 0.059(5) 0.043(4) 0.025(3) -0.003(3) -0.005(3) -0.001(3)
N26_1 0.049(3) 0.049(4) 0.027(3) -0.007(3) -0.005(3) 0.013(3)
C27_1 0.041(4) 0.043(4) 0.028(3) -0.008(3) -0.005(3) 0.007(3)
C28_1 0.053(4) 0.041(4) 0.016(3) -0.004(3) -0.001(3) 0.007(3)
C29_1 0.040(4) 0.050(4) 0.036(4) -0.004(3) -0.006(3) 0.009(3)
O30_1 0.049(3) 0.051(3) 0.053(3) -0.022(3) -0.001(2) 0.018(2)
N31_1 0.040(3) 0.049(4) 0.057(4) -0.018(3) 0.003(3) 0.006(3)
C32_1 0.045(4) 0.054(5) 0.062(5) -0.020(4) -0.008(4) 0.003(4)
C33_1 0.071(6) 0.043(4) 0.070(6) -0.016(4) -0.009(4) 0.004(4)
C34_1 0.053(5) 0.082(7) 0.081(7) -0.016(6) 0.015(5) -0.008(5)
C35_1 0.148(16) 0.21(2) 0.22(2) -0.007(18) 0.019(16) 0.059(15)
C36_1 0.072(5) 0.041(4) 0.045(4) -0.008(4) -0.014(4) 0.010(4)
O37_1 0.080(4) 0.050(3) 0.044(3) -0.008(3) -0.003(3) 0.021(3)
N38_1 0.061(4) 0.048(4) 0.054(4) 0.007(3) -0.005(3) 0.001(3)
C39_1 0.073(6) 0.062(5) 0.052(5) 0.006(4) -0.006(4) 0.002(4)
C40_1 0.070(6) 0.073(6) 0.072(6) -0.005(5) 0.003(5) -0.010(5)
C42_1 0.074(7) 0.073(7) 0.149(11) 0.006(7) -0.039(7) 0.005(5)
C41_1 0.076(6) 0.048(5) 0.110(8) 0.015(5) -0.034(6) -0.006(4)
C43_1 0.029(3) 0.045(4) 0.044(4) -0.017(3) 0.002(3) 0.002(3)
C44_1 0.035(4) 0.047(4) 0.044(4) -0.008(3) -0.003(3) 0.012(3)
C45_1 0.036(4) 0.039(4) 0.038(4) -0.012(3) 0.006(3) 0.005(3)
C46_1 0.038(4) 0.049(4) 0.033(4) -0.012(3) -0.006(3) 0.011(3)
C47_1 0.040(4) 0.037(4) 0.030(3) -0.012(3) 0.003(3) 0.010(3)
N48_1 0.042(3) 0.045(3) 0.032(3) -0.012(2) -0.010(2) 0.015(3)
C49_1 0.040(4) 0.048(4) 0.045(4) -0.023(3) -0.009(3) 0.019(3)
C50_1 0.034(4) 0.048(4) 0.038(4) -0.016(3) -0.006(3) 0.011(3)
C51_1 0.047(4) 0.045(4) 0.052(5) -0.025(4) -0.012(4) 0.012(3)
O52_1 0.058(3) 0.059(3) 0.052(3) -0.022(3) -0.023(3) 0.026(3)
N53_1 0.046(4) 0.052(4) 0.059(4) -0.023(3) -0.018(3) 0.021(3)
C54_1 0.044(4) 0.060(5) 0.059(5) -0.026(4) -0.009(4) 0.020(4)
C55_1 0.040(5) 0.089(7) 0.085(7) -0.007(5) -0.007(4) 0.014(4)
C56_1 0.060(6) 0.096(8) 0.097(8) -0.032(6) -0.030(5) 0.033(5)
C57_1 0.130(13) 0.127(13) 0.22(2) 0.004(13) -0.085(13) 0.001(10)
C58_1 0.038(4) 0.043(4) 0.035(4) -0.005(3) -0.003(3) 0.016(3)
O59_1 0.043(3) 0.051(3) 0.032(3) -0.007(2) 0.002(2) 0.015(2)
N60_1 0.036(3) 0.045(3) 0.049(4) -0.004(3) -0.003(3) 0.002(3)
C61_1 0.057(5) 0.057(5) 0.048(4) -0.001(4) -0.017(4) -0.007(4)
C62_1 0.074(6) 0.085(7) 0.083(7) 0.021(6) -0.039(5) -0.015(5)
C63_1 0.036(4) 0.083(6) 0.069(6) -0.004(5) 0.006(4) 0.001(4)
C64_1 0.072(7) 0.070(6) 0.095(8) 0.000(6) 0.001(6) -0.017(5)
Pt65_1 0.03282(15) 0.05071(18) 0.03479(16) -0.01122(12) 0.00109(11) 0.00139(11)
La66_1 0.0607(3) 0.0482(3) 0.0344(2) -0.01100(19) -0.0091(2) 0.0251(2)
Cl1_2 0.115(2) 0.0765(16) 0.0750(16) -0.0124(13) -0.0496(16) -0.0244(15)
O2_2 0.174(10) 0.237(12) 0.130(8) -0.133(9) 0.055(7) -0.110(9)
O3_2 0.153(9) 0.130(8) 0.184(10) 0.052(7) -0.116(8) -0.027(7)
O4_2 0.102(5) 0.089(5) 0.079(5) -0.015(4) -0.033(4) -0.034(4)
O5_2 0.115(5) 0.061(4) 0.101(5) -0.027(4) -0.064(4) 0.002(4)
Cl6_2 0.0627(13) 0.0695(14) 0.1093(19) -0.0519(14) -0.0401(13) 0.0322(11)
O7_2 0.069(4) 0.062(4) 0.163(7) -0.071(4) -0.040(4) 0.021(3)
O8_2 0.129(6) 0.067(4) 0.082(5) -0.042(4) -0.028(4) 0.040(4)
O9_2 0.104(5) 0.108(5) 0.086(5) -0.044(4) -0.055(4) 0.025(4)
O10_2 0.090(5) 0.061(4) 0.266(11) -0.053(6) -0.112(7) 0.028(4)
Cl11_2 0.098(2) 0.121(3) 0.090(2) 0.0018(18) -0.0233(17) 0.063(2)
O12_2 0.255(11) 0.090(5) 0.156(8) -0.055(5) -0.155(8) 0.109(7)
O13_2 0.79(5) 0.158(12) 0.114(10) -0.021(9) -0.171(18) -0.042(19)
O14_2 0.320(19) 0.164(11) 0.320(19) -0.114(13) -0.170(16) 0.191(13)
O15_2 0.182(17) 0.31(3) 0.93(7) 0.32(4) -0.22(3) -0.091(17)
O2_3 0.137(6) 0.110(5) 0.077(4) -0.052(4) -0.061(4) 0.064(5)

loop_
_atom_type_symbol
_atom_type_description
_atom_type_scat_dispersion_real
_atom_type_scat_dispersion_imag
_atom_type_scat_source
C C 0.0033 0.0016 'International Tables Vol C Tables 4.2.6.8 and 6.1.1.4'
H H 0.0000 0.0000 'International Tables Vol C Tables 4.2.6.8 and 6.1.1.4'
Cl Cl 0.1484 0.1585 'International Tables Vol C Tables 4.2.6.8 and 6.1.1.4'
La La -0.2871 2.4523 'International Tables Vol C Tables 4.2.6.8 and 6.1.1.4'
N N 0.0061 0.0033 'International Tables Vol C Tables 4.2.6.8 and 6.1.1.4'
O O 0.0106 0.0060 'International Tables Vol C Tables 4.2.6.8 and 6.1.1.4'
Pt Pt -1.7033 8.3905 'International Tables Vol C Tables 4.2.6.8 and 6.1.1.4'

loop_
_geom_angle_atom_site_label_1
_geom_angle_atom_site_label_2
_geom_angle_atom_site_label_3
_geom_angle
_geom_angle_site_symmetry_1
_geom_angle_site_symmetry_3
C2_1 N1_1 C10_1 118.5(6) . .
C2_1 N1_1 Pt65_1 126.9(5) . .
C10_1 N1_1 Pt65_1 114.6(5) . .
N1_1 C2_1 C3_1 123.5(7) . .
N1_1 C2_1 H2_1 118.2 . .
C3_1 C2_1 H2_1 118.2 . .
C2_1 C3_1 C4_1 120.9(8) . .
C2_1 C3_1 H3_1 119.6 . .
C4_1 C3_1 H3_1 119.6 . .
C9_1 C4_1 C3_1 115.4(7) . .
C9_1 C4_1 C5_1 123.1(8) . .
C3_1 C4_1 C5_1 121.6(8) . .
C8_1 C5_1 C4_1 108.0(9) . .
C8_1 C5_1 C6_1 110.8(10) . .
C4_1 C5_1 C6_1 113.8(9) . .
C8_1 C5_1 C7_1 112.1(13) . .
C4_1 C5_1 C7_1 107.2(8) . .
C6_1 C5_1 C7_1 105.0(9) . .
C5_1 C6_1 H6A_1 109.5 . .
C5_1 C6_1 H6AB_1 109.5 . .
H6A_1 C6_1 H6AB_1 109.5 . .
C5_1 C6_1 H6AC_1 109.5 . .
H6A_1 C6_1 H6AC_1 109.5 . .
H6AB_1 C6_1 H6AC_1 109.5 . .
C5_1 C7_1 H7A_1 109.5 . .
C5_1 C7_1 H7AB_1 109.5 . .
H7A_1 C7_1 H7AB_1 109.5 . .
C5_1 C7_1 H7AC_1 109.5 . .
H7A_1 C7_1 H7AC_1 109.5 . .
H7AB_1 C7_1 H7AC_1 109.5 . .
C5_1 C8_1 H8A_1 109.5 . .
C5_1 C8_1 H8AB_1 109.5 . .
H8A_1 C8_1 H8AB_1 109.5 . .
C5_1 C8_1 H8AC_1 109.5 . .
H8A_1 C8_1 H8AC_1 109.5 . .
H8AB_1 C8_1 H8AC_1 109.5 . .
C4_1 C9_1 C10_1 122.0(7) . .
C4_1 C9_1 H9_1 119.0 . .
C10_1 C9_1 H9_1 119.0 . .
N1_1 C10_1 C9_1 119.7(7) . .
N1_1 C10_1 C11_1 115.6(6) . .
C9_1 C10_1 C11_1 124.6(6) . .
N20_1 C11_1 C12_1 121.1(7) . .
N20_1 C11_1 C10_1 114.3(6) . .
C12_1 C11_1 C10_1 124.5(6) . .
C13_1 C12_1 C11_1 120.9(6) . .
C13_1 C12_1 H12_1 119.5 . .
C11_1 C12_1 H12_1 119.5 . .
C12_1 C13_1 C18_1 117.3(7) . .
C12_1 C13_1 C14_1 123.4(6) . .
C18_1 C13_1 C14_1 119.3(7) . .
C17_1 C14_1 C13_1 111.9(6) . .
C17_1 C14_1 C16_1 109.3(8) . .
C13_1 C14_1 C16_1 106.5(6) . .
C17_1 C14_1 C15_1 109.3(6) . .
C13_1 C14_1 C15_1 111.8(7) . .
C16_1 C14_1 C15_1 107.9(7) . .
C14_1 C15_1 H15A_1 109.5 . .
C14_1 C15_1 H15B_1 109.5 . .
H15A_1 C15_1 H15B_1 109.5 . .
C14_1 C15_1 H15C_1 109.5 . .
H15A_1 C15_1 H15C_1 109.5 . .
H15B_1 C15_1 H15C_1 109.5 . .
C14_1 C16_1 H16A_1 109.5 . .
C14_1 C16_1 H16B_1 109.5 . .
H16A_1 C16_1 H16B_1 109.5 . .
C14_1 C16_1 H16C_1 109.5 . .
H16A_1 C16_1 H16C_1 109.5 . .
H16B_1 C16_1 H16C_1 109.5 . .
C14_1 C17_1 H17A_1 109.5 . .
C14_1 C17_1 H17B_1 109.5 . .
H17A_1 C17_1 H17B_1 109.5 . .
C14_1 C17_1 H17C_1 109.5 . .
H17A_1 C17_1 H17C_1 109.5 . .
H17B_1 C17_1 H17C_1 109.5 . .
C13_1 C18_1 C19_1 120.0(8) . .
C13_1 C18_1 H18_1 120.0 . .
C19_1 C18_1 H18_1 120.0 . .
N20_1 C19_1 C18_1 122.3(7) . .
N20_1 C19_1 H19_1 118.9 . .
C18_1 C19_1 H19_1 118.9 . .
C19_1 N20_1 C11_1 118.3(6) . .
C19_1 N20_1 Pt65_1 125.5(4) . .
C11_1 N20_1 Pt65_1 116.2(5) . .
C22_1 C21_1 Pt65_1 178.9(6) . .
C21_1 C22_1 C23_1 173.4(8) . .
C24_1 C23_1 C27_1 118.6(6) . .
C24_1 C23_1 C22_1 120.6(6) . .
C27_1 C23_1 C22_1 120.9(7) . .
C25_1 C24_1 C23_1 118.9(7) . .
C25_1 C24_1 H24_1 120.5 . .
C23_1 C24_1 H24_1 120.5 . .
N26_1 C25_1 C24_1 123.1(6) . .
N26_1 C25_1 C36_1 112.0(7) . .
C24_1 C25_1 C36_1 124.4(7) . .
C25_1 N26_1 C28_1 117.4(6) . .
C25_1 N26_1 La66_1 117.1(5) . 2_566
C28_1 N26_1 La66_1 117.0(4) . 2_566
C28_1 C27_1 C23_1 118.2(6) . .
C28_1 C27_1 H27_1 120.9 . .
C23_1 C27_1 H27_1 120.9 . .
N26_1 C28_1 C27_1 123.7(6) . .
N26_1 C28_1 C29_1 111.3(6) . .
C27_1 C28_1 C29_1 124.8(6) . .
O30_1 C29_1 N31_1 121.5(6) . .
O30_1 C29_1 C28_1 115.2(6) . .
N31_1 C29_1 C28_1 123.2(6) . .
C29_1 O30_1 La66_1 126.7(4) . 2_566
C29_1 N31_1 C34_1 117.7(7) . .
C29_1 N31_1 C32_1 125.9(6) . .
C34_1 N31_1 C32_1 114.9(7) . .
N31_1 C32_1 C33_1 114.1(7) . .
N31_1 C32_1 H32A_1 108.7 . .
C33_1 C32_1 H32A_1 108.7 . .
N31_1 C32_1 H32B_1 108.7 . .
C33_1 C32_1 H32B_1 108.7 . .
H32A_1 C32_1 H32B_1 107.6 . .
C32_1 C33_1 H33A_1 109.5 . .
C32_1 C33_1 H33B_1 109.5 . .
H33A_1 C33_1 H33B_1 109.5 . .
C32_1 C33_1 H33C_1 109.5 . .
H33A_1 C33_1 H33C_1 109.5 . .
H33B_1 C33_1 H33C_1 109.5 . .
C35_1 C34_1 N31_1 114.7(12) . .
C35_1 C34_1 H34A_1 108.6 . .
N31_1 C34_1 H34A_1 108.6 . .
C35_1 C34_1 H34B_1 108.6 . .
N31_1 C34_1 H34B_1 108.6 . .
H34A_1 C34_1 H34B_1 107.6 . .
C34_1 C35_1 H35A_1 109.5 . .
C34_1 C35_1 H35B_1 109.5 . .
H35A_1 C35_1 H35B_1 109.5 . .
C34_1 C35_1 H35C_1 109.5 . .
H35A_1 C35_1 H35C_1 109.5 . .
H35B_1 C35_1 H35C_1 109.5 . .
O37_1 C36_1 N38_1 122.8(7) . .
O37_1 C36_1 C25_1 115.5(6) . .
N38_1 C36_1 C25_1 121.7(7) . .
C36_1 O37_1 La66_1 127.8(5) . 2_566
C36_1 N38_1 C39_1 127.0(7) . .
C36_1 N38_1 C41_1 116.4(7) . .
C39_1 N38_1 C41_1 115.7(7) . .
N38_1 C39_1 C40_1 111.4(8) . .
N38_1 C39_1 H39A_1 109.3 . .
C40_1 C39_1 H39A_1 109.3 . .
N38_1 C39_1 H39B_1 109.3 . .
C40_1 C39_1 H39B_1 109.3 . .
H39A_1 C39_1 H39B_1 108.0 . .
C39_1 C40_1 H40A_1 109.5 . .
C39_1 C40_1 H40B_1 109.5 . .
H40A_1 C40_1 H40B_1 109.5 . .
C39_1 C40_1 H40C_1 109.5 . .
H40A_1 C40_1 H40C_1 109.5 . .
H40B_1 C40_1 H40C_1 109.5 . .
C41_1 C42_1 H42A_1 109.5 . .
C41_1 C42_1 H42B_1 109.5 . .
H42A_1 C42_1 H42B_1 109.5 . .
C41_1 C42_1 H42C_1 109.5 . .
H42A_1 C42_1 H42C_1 109.5 . .
H42B_1 C42_1 H42C_1 109.5 . .
N38_1 C41_1 C42_1 109.9(8) . .
N38_1 C41_1 H41A_1 109.7 . .
C42_1 C41_1 H41A_1 109.7 . .
N38_1 C41_1 H41B_1 109.7 . .
C42_1 C41_1 H41B_1 109.7 . .
H41A_1 C41_1 H41B_1 108.2 . .
C44_1 C43_1 Pt65_1 177.0(6) . .
C43_1 C44_1 C45_1 176.7(7) . .
C50_1 C45_1 C46_1 117.7(6) . .
C50_1 C45_1 C44_1 121.2(6) . .
C46_1 C45_1 C44_1 121.1(7) . .
C47_1 C46_1 C45_1 117.6(7) . .
C47_1 C46_1 H46_1 121.2 . .
C45_1 C46_1 H46_1 121.2 . .
N48_1 C47_1 C46_1 124.0(6) . .
N48_1 C47_1 C58_1 110.6(5) . .
C46_1 C47_1 C58_1 125.2(6) . .
C47_1 N48_1 C49_1 118.4(6) . .
C47_1 N48_1 La66_1 119.8(4) . .
C49_1 N48_1 La66_1 119.1(4) . .
N48_1 C49_1 C50_1 121.4(6) . .
N48_1 C49_1 C51_1 111.8(6) . .
C50_1 C49_1 C51_1 126.5(6) . .
C49_1 C50_1 C45_1 120.7(6) . .
C49_1 C50_1 H50_1 119.7 . .
C45_1 C50_1 H50_1 119.7 . .
O52_1 C51_1 N53_1 120.0(7) . .
O52_1 C51_1 C49_1 117.6(6) . .
N53_1 C51_1 C49_1 122.4(7) . .
C51_1 O52_1 La66_1 123.9(5) . .
C51_1 N53_1 C54_1 126.2(7) . .
C51_1 N53_1 C56_1 118.0(7) . .
C54_1 N53_1 C56_1 115.2(6) . .
N53_1 C54_1 C55_1 114.1(7) . .
N53_1 C54_1 H54A_1 108.7 . .
C55_1 C54_1 H54A_1 108.7 . .
N53_1 C54_1 H54B_1 108.7 . .
C55_1 C54_1 H54B_1 108.7 . .
H54A_1 C54_1 H54B_1 107.6 . .
C54_1 C55_1 H55A_1 109.5 . .
C54_1 C55_1 H55B_1 109.5 . .
H55A_1 C55_1 H55B_1 109.5 . .
C54_1 C55_1 H55C_1 109.5 . .
H55A_1 C55_1 H55C_1 109.5 . .
H55B_1 C55_1 H55C_1 109.5 . .
N53_1 C56_1 C57_1 110.6(10) . .
N53_1 C56_1 H56A_1 109.5 . .
C57_1 C56_1 H56A_1 109.5 . .
N53_1 C56_1 H56B_1 109.5 . .
C57_1 C56_1 H56B_1 109.5 . .
H56A_1 C56_1 H56B_1 108.1 . .
C56_1 C57_1 H57A_1 109.5 . .
C56_1 C57_1 H57B_1 109.5 . .
H57A_1 C57_1 H57B_1 109.5 . .
C56_1 C57_1 H57C_1 109.5 . .
H57A_1 C57_1 H57C_1 109.5 . .
H57B_1 C57_1 H57C_1 109.5 . .
O59_1 C58_1 N60_1 121.2(6) . .
O59_1 C58_1 C47_1 116.2(7) . .
N60_1 C58_1 C47_1 122.6(6) . .
C58_1 O59_1 La66_1 122.1(4) . .
C58_1 N60_1 C61_1 125.3(6) . .
C58_1 N60_1 C63_1 117.5(7) . .
C61_1 N60_1 C63_1 116.5(7) . .
N60_1 C61_1 C62_1 111.9(8) . .
N60_1 C61_1 H61A_1 109.2 . .
C62_1 C61_1 H61A_1 109.2 . .
N60_1 C61_1 H61B_1 109.2 . .
C62_1 C61_1 H61B_1 109.2 . .
H61A_1 C61_1 H61B_1 107.9 . .
C61_1 C62_1 H62A_1 109.5 . .
C61_1 C62_1 H62B_1 109.5 . .
H62A_1 C62_1 H62B_1 109.5 . .
C61_1 C62_1 H62C_1 109.5 . .
H62A_1 C62_1 H62C_1 109.5 . .
H62B_1 C62_1 H62C_1 109.5 . .
C64_1 C63_1 N60_1 112.4(7) . .
C64_1 C63_1 H63A_1 109.1 . .
N60_1 C63_1 H63A_1 109.1 . .
C64_1 C63_1 H63B_1 109.1 . .
N60_1 C63_1 H63B_1 109.1 . .
H63A_1 C63_1 H63B_1 107.9 . .
C63_1 C64_1 H64A_1 109.5 . .
C63_1 C64_1 H64B_1 109.5 . .
H64A_1 C64_1 H64B_1 109.5 . .
C63_1 C64_1 H64C_1 109.5 . .
H64A_1 C64_1 H64C_1 109.5 . .
H64B_1 C64_1 H64C_1 109.5 . .
C43_1 Pt65_1 C21_1 89.6(3) . .
C43_1 Pt65_1 N20_1 95.2(2) . .
C21_1 Pt65_1 N20_1 175.2(2) . .
C43_1 Pt65_1 N1_1 174.3(3) . .
C21_1 Pt65_1 N1_1 96.0(2) . .
N20_1 Pt65_1 N1_1 79.2(2) . .
O30_1 La66_1 O52_1 73.08(16) 2_566 .
O30_1 La66_1 O37_1 121.52(16) 2_566 2_566
O52_1 La66_1 O37_1 159.97(18) . 2_566
O30_1 La66_1 O59_1 76.22(17) 2_566 .
O52_1 La66_1 O59_1 120.85(15) . .
O37_1 La66_1 O59_1 78.00(17) 2_566 .
O30_1 La66_1 O2_3 77.4(2) 2_566 .
O52_1 La66_1 O2_3 80.0(2) . .
O37_1 La66_1 O2_3 89.6(2) 2_566 .
O59_1 La66_1 O2_3 138.76(19) . .
O30_1 La66_1 O12_2 141.5(3) 2_566 .
O52_1 La66_1 O12_2 80.3(3) . .
O37_1 La66_1 O12_2 80.1(3) 2_566 .
O59_1 La66_1 O12_2 142.2(3) . .
O2_3 La66_1 O12_2 70.9(2) . .
O30_1 La66_1 O8_2 139.1(2) 2_566 .
O52_1 La66_1 O8_2 104.9(2) . .
O37_1 La66_1 O8_2 73.6(2) 2_566 .
O59_1 La66_1 O8_2 70.21(19) . .
O2_3 La66_1 O8_2 143.4(2) . .
O12_2 La66_1 O8_2 74.2(2) . .
O30_1 La66_1 N48_1 70.30(17) 2_566 .
O52_1 La66_1 N48_1 61.30(17) . .
O37_1 La66_1 N48_1 133.98(19) 2_566 .
O59_1 La66_1 N48_1 61.14(15) . .
O2_3 La66_1 N48_1 135.0(2) . .
O12_2 La66_1 N48_1 119.6(3) . .
O8_2 La66_1 N48_1 73.4(2) . .
O30_1 La66_1 N26_1 60.99(16) 2_566 2_566
O52_1 La66_1 N26_1 130.47(17) . 2_566
O37_1 La66_1 N26_1 60.65(17) 2_566 2_566
O59_1 La66_1 N26_1 66.38(16) . 2_566
O2_3 La66_1 N26_1 73.2(2) . 2_566
O12_2 La66_1 N26_1 126.1(3) . 2_566
O8_2 La66_1 N26_1 121.5(2) . 2_566
N48_1 La66_1 N26_1 114.29(16) . 2_566
O2_2 Cl1_2 O5_2 111.7(6) . .
O2_2 Cl1_2 O4_2 113.1(5) . .
O5_2 Cl1_2 O4_2 110.0(4) . .
O2_2 Cl1_2 O3_2 108.8(8) . .
O5_2 Cl1_2 O3_2 106.9(6) . .
O4_2 Cl1_2 O3_2 106.0(5) . .
O9_2 Cl6_2 O10_2 110.6(5) . .
O9_2 Cl6_2 O7_2 109.9(5) . .
O10_2 Cl6_2 O7_2 111.8(4) . .
O9_2 Cl6_2 O8_2 108.7(4) . .
O10_2 Cl6_2 O8_2 106.7(5) . .
O7_2 Cl6_2 O8_2 109.1(4) . .
Cl6_2 O8_2 La66_1 120.6(4) . .
O14_2 Cl11_2 O13_2 107.0(11) . .
O14_2 Cl11_2 O12_2 126.4(9) . .
O13_2 Cl11_2 O12_2 120.1(13) . .
O14_2 Cl11_2 O15_2 111.9(15) . .
O13_2 Cl11_2 O15_2 92.6(18) . .
O12_2 Cl11_2 O15_2 91.0(9) . .
Cl11_2 O12_2 La66_1 163.9(6) . .

loop_
_geom_bond_atom_site_label_1
_geom_bond_atom_site_label_2
_geom_bond_distance
_geom_bond_site_symmetry_2
N1_1 C2_1 1.318(10) .
N1_1 C10_1 1.366(8) .
N1_1 Pt65_1 2.066(6) .
C2_1 C3_1 1.362(10) .
C2_1 H2_1 0.9500 .
C3_1 C4_1 1.394(11) .
C3_1 H3_1 0.9500 .
C4_1 C9_1 1.385(11) .
C4_1 C5_1 1.501(11) .
C5_1 C8_1 1.484(15) .
C5_1 C6_1 1.504(14) .
C5_1 C7_1 1.530(16) .
C6_1 H6A_1 0.9800 .
C6_1 H6AB_1 0.9800 .
C6_1 H6AC_1 0.9800 .
C7_1 H7A_1 0.9800 .
C7_1 H7AB_1 0.9800 .
C7_1 H7AC_1 0.9800 .
C8_1 H8A_1 0.9800 .
C8_1 H8AB_1 0.9800 .
C8_1 H8AC_1 0.9800 .
C9_1 C10_1 1.395(9) .
C9_1 H9_1 0.9500 .
C10_1 C11_1 1.462(11) .
C11_1 N20_1 1.367(8) .
C11_1 C12_1 1.395(10) .
C12_1 C13_1 1.376(11) .
C12_1 H12_1 0.9500 .
C13_1 C18_1 1.393(10) .
C13_1 C14_1 1.521(10) .
C14_1 C17_1 1.494(11) .
C14_1 C16_1 1.535(12) .
C14_1 C15_1 1.547(10) .
C15_1 H15A_1 0.9800 .
C15_1 H15B_1 0.9800 .
C15_1 H15C_1 0.9800 .
C16_1 H16A_1 0.9800 .
C16_1 H16B_1 0.9800 .
C16_1 H16C_1 0.9800 .
C17_1 H17A_1 0.9800 .
C17_1 H17B_1 0.9800 .
C17_1 H17C_1 0.9800 .
C18_1 C19_1 1.395(10) .
C18_1 H18_1 0.9500 .
C19_1 N20_1 1.339(9) .
C19_1 H19_1 0.9500 .
N20_1 Pt65_1 2.038(6) .
C21_1 C22_1 1.210(10) .
C21_1 Pt65_1 1.944(7) .
C22_1 C23_1 1.424(10) .
C23_1 C24_1 1.387(10) .
C23_1 C27_1 1.403(9) .
C24_1 C25_1 1.384(10) .
C24_1 H24_1 0.9500 .
C25_1 N26_1 1.338(9) .
C25_1 C36_1 1.531(10) .
N26_1 C28_1 1.348(8) .
N26_1 La66_1 2.706(5) 2_566
C27_1 C28_1 1.374(9) .
C27_1 H27_1 0.9500 .
C28_1 C29_1 1.521(9) .
C29_1 O30_1 1.261(8) .
C29_1 N31_1 1.317(9) .
O30_1 La66_1 2.492(5) 2_566
N31_1 C34_1 1.472(9) .
N31_1 C32_1 1.473(9) .
C32_1 C33_1 1.477(10) .
C32_1 H32A_1 0.9900 .
C32_1 H32B_1 0.9900 .
C33_1 H33A_1 0.9800 .
C33_1 H33B_1 0.9800 .
C33_1 H33C_1 0.9800 .
C34_1 C35_1 1.434(16) .
C34_1 H34A_1 0.9900 .
C34_1 H34B_1 0.9900 .
C35_1 H35A_1 0.9800 .
C35_1 H35B_1 0.9800 .
C35_1 H35C_1 0.9800 .
C36_1 O37_1 1.248(9) .
C36_1 N38_1 1.328(9) .
O37_1 La66_1 2.508(5) 2_566
N38_1 C39_1 1.455(9) .
N38_1 C41_1 1.479(10) .
C39_1 C40_1 1.535(11) .
C39_1 H39A_1 0.9900 .
C39_1 H39B_1 0.9900 .
C40_1 H40A_1 0.9800 .
C40_1 H40B_1 0.9800 .
C40_1 H40C_1 0.9800 .
C42_1 C41_1 1.494(12) .
C42_1 H42A_1 0.9800 .
C42_1 H42B_1 0.9800 .
C42_1 H42C_1 0.9800 .
C41_1 H41A_1 0.9900 .
C41_1 H41B_1 0.9900 .
C43_1 C44_1 1.212(9) .
C43_1 Pt65_1 1.936(7) .
C44_1 C45_1 1.421(9) .
C45_1 C50_1 1.407(10) .
C45_1 C46_1 1.408(9) .
C46_1 C47_1 1.387(9) .
C46_1 H46_1 0.9500 .
C47_1 N48_1 1.340(9) .
C47_1 C58_1 1.514(9) .
N48_1 C49_1 1.354(8) .
N48_1 La66_1 2.644(5) .
C49_1 C50_1 1.367(10) .
C49_1 C51_1 1.469(10) .
C50_1 H50_1 0.9500 .
C51_1 O52_1 1.257(9) .
C51_1 N53_1 1.333(9) .
O52_1 La66_1 2.495(5) .
N53_1 C54_1 1.460(9) .
N53_1 C56_1 1.480(11) .
C54_1 C55_1 1.551(11) .
C54_1 H54A_1 0.9900 .
C54_1 H54B_1 0.9900 .
C55_1 H55A_1 0.9800 .
C55_1 H55B_1 0.9800 .
C55_1 H55C_1 0.9800 .
C56_1 C57_1 1.530(17) .
C56_1 H56A_1 0.9900 .
C56_1 H56B_1 0.9900 .
C57_1 H57A_1 0.9800 .
C57_1 H57B_1 0.9800 .
C57_1 H57C_1 0.9800 .
C58_1 O59_1 1.237(8) .
C58_1 N60_1 1.330(9) .
O59_1 La66_1 2.518(5) .
N60_1 C61_1 1.470(10) .
N60_1 C63_1 1.472(9) .
C61_1 C62_1 1.533(12) .
C61_1 H61A_1 0.9900 .
C61_1 H61B_1 0.9900 .
C62_1 H62A_1 0.9800 .
C62_1 H62B_1 0.9800 .
C62_1 H62C_1 0.9800 .
C63_1 C64_1 1.465(12) .
C63_1 H63A_1 0.9900 .
C63_1 H63B_1 0.9900 .
C64_1 H64A_1 0.9800 .
C64_1 H64B_1 0.9800 .
C64_1 H64C_1 0.9800 .
La66_1 O2_3 2.525(7) .
La66_1 O12_2 2.528(6) .
La66_1 O8_2 2.616(7) .
Cl1_2 O2_2 1.368(9) .
Cl1_2 O5_2 1.402(6) .
Cl1_2 O4_2 1.430(6) .
Cl1_2 O3_2 1.454(10) .
Cl6_2 O9_2 1.412(7) .
Cl6_2 O10_2 1.415(7) .
Cl6_2 O7_2 1.416(6) .
Cl6_2 O8_2 1.459(7) .
Cl11_2 O14_2 1.243(11) .
Cl11_2 O13_2 1.255(14) .
Cl11_2 O12_2 1.328(7) .
Cl11_2 O15_2 1.44(3) .

loop_
_platon_squeeze_void_nr
_platon_squeeze_void_average_x
_platon_squeeze_void_average_y
_platon_squeeze_void_average_z
_platon_squeeze_void_volume
_platon_squeeze_void_count_electrons
_platon_squeeze_void_content
1 0.016 0.516 0.484 829 133 ' '
